data_1576397
loop_
_publ_author_name
'Li, Wenhao'
'Niu, Mengyao'
'Zhu, Yi-Yun'
'Zhang, Man'
'Gao, Haoyu'
'Zhang, Xin-Chao'
'Yang, Bo'
'Wei, Donghui'
'Chen, Xuenian'

_publ_section_title
;
 Regulation and Mechanisms of Full-Visible-Spectrum Emission in Solid and
 Liquid States for D-\p-A Cyanobenzene-Phenothiazine Fluorescent Molecules
;
_journal_name_full 'Chemical Science'
_journal_paper_doi 10.1039/D5SC06095H
_journal_year 2025
_chemical_formula_moiety '2(C H2 Cl2), C44 H26 N4 S2'
_chemical_formula_sum 'C46 H30 Cl4 N4 S2'
_chemical_formula_weight 844.66
_space_group_crystal_system triclinic
_space_group_IT_number 2
_space_group_name_Hall '-P 1'
_space_group_name_H-M_alt 'P -1'
_atom_sites_solution_hydrogens geom
_atom_sites_solution_primary direct
_audit_creation_date 2024-01-11
_audit_creation_method
;
Olex2 1.2
(compiled 2018.05.29 svn.r3508 for OlexSys, GUI svn.r5506)
;
_audit_update_record
;
2025-07-21 deposited with the CCDC.	2025-12-01 downloaded from the CCDC.
;
_cell_angle_alpha 97.761(4)
_cell_angle_beta 105.606(4)
_cell_angle_gamma 111.993(5)
_cell_formula_units_Z 2
_cell_length_a 10.2410(5)
_cell_length_b 13.4271(8)
_cell_length_c 17.0627(7)
_cell_measurement_reflns_used 5763
_cell_measurement_temperature 293(2)
_cell_measurement_theta_max 70.4930
_cell_measurement_theta_min 3.6720
_cell_volume 2021.0(2)
_computing_cell_refinement 'CrysAlisPro 1.171.42.81a (Rigaku OD, 2023)'
_computing_data_collection 'CrysAlisPro 1.171.42.81a (Rigaku OD, 2023)'
_computing_data_reduction 'CrysAlisPro 1.171.42.81a (Rigaku OD, 2023)'
_computing_molecular_graphics 'Olex2 (Dolomanov et al., 2009)'
_computing_publication_material 'Olex2 (Dolomanov et al., 2009)'
_computing_structure_refinement 'ShelXL (Sheldrick, 2015)'
_computing_structure_solution 'ShelXS (Sheldrick, 2008)'
_diffrn_ambient_temperature 293(2)
_diffrn_detector 'CCD plate'
_diffrn_detector_area_resol_mean 16.2312
_diffrn_detector_type Eos
_diffrn_measured_fraction_theta_full 0.999
_diffrn_measured_fraction_theta_max 0.999
_diffrn_measurement_details
;
List of Runs (angles in degrees, time in seconds):

  # Type    Start    End  Width  t~exp~   \w     \q     \k     \f   Frames
#--------------------------------------------------------------------------
  1  \w    -52.00  35.00   1.00    2.50    --  -33.50  57.00-150.00   87
  2  \w   -105.00  38.00   1.00    2.50    --  -33.50   0.00  30.00  143
  3  \w   -102.00 -15.00   1.00    2.50    --  -33.50 -57.00  30.00   87
  4  \w   -108.00 -35.00   1.00    2.50    --  -33.50 178.00   0.00   73
  5  \w      1.00  76.00   1.00    2.50    --   36.47 -99.00-120.00   75
  6  \w     61.00 110.00   1.00    2.50    --   36.47 178.00  60.00   49
  7  \w     61.00 110.00   1.00    2.50    --   36.47 178.00  90.00   49
  8  \w      1.00  76.00   1.00    2.50    --   36.47 -99.00-180.00   75
  9  \w     51.00  76.00   1.00    2.50    --   36.47 -99.00  30.00   25
 10  \w     61.00  86.00   1.00    2.50    --   36.47 178.00  30.00   25
 11  \w     40.00 127.00   1.00   12.50    --  108.00 -61.00 -90.00   87
 12  \w     41.00 106.00   1.00   12.50    --  108.00-111.00 150.00   65
 13  \w    103.00 163.00   1.00   12.50    --  108.00  77.00  60.00   60
 14  \w    101.00 127.00   1.00   12.50    --  108.00  77.00-150.00   26
 15  \w     75.00 108.00   1.00   12.50    --  108.00-111.00   0.00   33
 16  \w     73.00 107.00   1.00   12.50    --  108.00-111.00-120.00   34
 17  \w     39.00  96.00   1.00   12.50    --  108.00 -77.00  30.00   57
 18  \w     39.00  92.00   1.00   12.50    --  108.00 -45.00  30.00   53
 19  \w    100.00 150.00   1.00   12.50    --  108.00 -15.00 -30.00   50
 20  \w    148.00 178.00   1.00   12.50    --  108.00  45.00 -30.00   30
 21  \w     90.00 121.00   1.00   12.50    --  108.00  45.00 -30.00   31
 22  \w    101.00 127.00   1.00   12.50    --  108.00 -45.00  30.00   26
 23  \w     82.00 109.00   1.00   12.50    --  108.00-111.00  60.00   27
 24  \w    116.00 166.00   1.00   12.50    --  108.00 111.00  30.00   50
 25  \w     76.00 105.00   1.00   12.50    --  108.00 -94.00-120.00   29
 26  \w     55.00 125.00   1.00   12.50    --  108.00 -61.00 120.00   70
 27  \w    121.00 174.00   1.00   12.50    --  108.00  77.00 -60.00   53
 28  \w     36.00  86.00   1.00   12.50    --  108.00 -15.00 -30.00   50
 29  \w     89.00 178.00   1.00   12.50    --  108.00  45.00   0.00   89
;
_diffrn_measurement_device 'four-circle diffractometer'
_diffrn_measurement_device_type 'Xcalibur, Eos, Gemini'
_diffrn_measurement_method '\w scans'
_diffrn_orient_matrix_type 'CrysAlisPro convention (1999,Acta A55,543-557)'
_diffrn_orient_matrix_UB_11 -0.0816652000
_diffrn_orient_matrix_UB_12 -0.1184513000
_diffrn_orient_matrix_UB_13 -0.0596439000
_diffrn_orient_matrix_UB_21 -0.1477317000
_diffrn_orient_matrix_UB_22 0.0130389000
_diffrn_orient_matrix_UB_23 -0.0253124000
_diffrn_orient_matrix_UB_31 0.0380917000
_diffrn_orient_matrix_UB_32 0.0475212000
_diffrn_orient_matrix_UB_33 -0.0724456000
_diffrn_radiation_monochromator graphite
_diffrn_radiation_probe x-ray
_diffrn_radiation_type CuK\a
_diffrn_radiation_wavelength 1.54184
_diffrn_reflns_av_R_equivalents 0.0356
_diffrn_reflns_av_unetI/netI 0.0514
_diffrn_reflns_Laue_measured_fraction_full 0.999
_diffrn_reflns_Laue_measured_fraction_max 0.999
_diffrn_reflns_limit_h_max 12
_diffrn_reflns_limit_h_min -11
_diffrn_reflns_limit_k_max 16
_diffrn_reflns_limit_k_min -11
_diffrn_reflns_limit_l_max 17
_diffrn_reflns_limit_l_min -20
_diffrn_reflns_number 14082
_diffrn_reflns_point_group_measured_fraction_full 0.999
_diffrn_reflns_point_group_measured_fraction_max 0.999
_diffrn_reflns_theta_full 67.077
_diffrn_reflns_theta_max 67.077
_diffrn_reflns_theta_min 3.681
_diffrn_source 'fine-focus sealed X-ray tube'
_diffrn_source_type 'Enhance (Cu) X-ray Source'
_exptl_absorpt_coefficient_mu 3.934
_exptl_absorpt_correction_T_max 1.00000
_exptl_absorpt_correction_T_min 0.60660
_exptl_absorpt_correction_type multi-scan
_exptl_absorpt_process_details
;
CrysAlisPro 1.171.42.81a (Rigaku Oxford Diffraction, 2023)
Empirical absorption correction using spherical harmonics,
implemented in SCALE3 ABSPACK scaling algorithm.
;
_exptl_crystal_colour yellow
_exptl_crystal_colour_primary yellow
_exptl_crystal_density_diffrn 1.388
_exptl_crystal_description plate
_exptl_crystal_F_000 868
_exptl_crystal_size_max 0.15
_exptl_crystal_size_mid 0.1
_exptl_crystal_size_min 0.08
_refine_diff_density_max 0.457
_refine_diff_density_min -0.552
_refine_diff_density_rms 0.063
_refine_ls_extinction_method none
_refine_ls_goodness_of_fit_ref 1.034
_refine_ls_hydrogen_treatment constr
_refine_ls_matrix_type full
_refine_ls_number_parameters 505
_refine_ls_number_reflns 7206
_refine_ls_number_restraints 0
_refine_ls_restrained_S_all 1.034
_refine_ls_R_factor_all 0.0787
_refine_ls_R_factor_gt 0.0642
_refine_ls_shift/su_max 0.000
_refine_ls_shift/su_mean 0.000
_refine_ls_structure_factor_coef Fsqd
_refine_ls_weighting_details 'w=1/[\s^2^(Fo^2^)+(0.1072P)^2^+0.7051P] where P=(Fo^2^+2Fc^2^)/3'
_refine_ls_weighting_scheme calc
_refine_ls_wR_factor_gt 0.1772
_refine_ls_wR_factor_ref 0.1939
_reflns_Friedel_coverage 0.000
_reflns_number_gt 5637
_reflns_number_total 7206
_reflns_threshold_expression 'I > 2\s(I)'
_cod_data_source_file d5sc06095h2.cif
_cod_data_source_block 20240118a_auto
_cod_original_cell_volume 2020.93(19)
_cod_database_code 1576397
_shelx_shelxl_version_number 2014/7
_chemical_oxdiff_formula C18H12O1N2S2
_shelx_space_group_comment
;
The symmetry employed for this shelxl refinement is uniquely defined
by the following loop, which should always be used as a source of
symmetry information in preference to the above space-group names.
They are only intended as comments.
;
_shelx_estimated_absorpt_t_max 0.744
_shelx_estimated_absorpt_t_min 0.590
_reflns_odcompleteness_completeness 99.92
_reflns_odcompleteness_iscentric 1
_reflns_odcompleteness_theta 66.97
_olex2_refinement_description
;
1. Fixed Uiso
 At 1.2 times of:
  All C(H) groups, All C(H,H) groups
2.a Secondary CH2 refined with riding coordinates:
 C45(H45A,H45B), C46(H46A,H46B)
2.b Aromatic/amide H refined with riding coordinates:
 C1(H1), C2(H2), C3(H3), C4(H4), C9(H9), C10(H10), C11(H11), C12(H12),
 C13(H13), C14(H14), C15(H15), C16(H16), C21(H21), C22(H22), C23(H23), C24(H24),
  C25(H25), C28(H28), C32(H32), C33(H33), C35(H35), C36(H36), C38(H38),
 C39(H39), C41(H41), C42(H42)
;
_olex2_submission_special_instructions 'No special instructions were received'
_oxdiff_exptl_absorpt_empirical_details
;
Empirical correction (ABSPACK) includes:
- Absorption correction using spherical harmonics
- Frame scaling
;
_oxdiff_exptl_absorpt_empirical_full_max 1.678
_oxdiff_exptl_absorpt_empirical_full_min 0.719

loop_
_space_group_symop_operation_xyz
'x, y, z'
'-x, -y, -z'

loop_
_atom_site_label
_atom_site_type_symbol
_atom_site_fract_x
_atom_site_fract_y
_atom_site_fract_z
_atom_site_U_iso_or_equiv
_atom_site_adp_type
_atom_site_occupancy
_atom_site_site_symmetry_order
_atom_site_calc_flag
_atom_site_refinement_flags_posn
_atom_site_refinement_flags_adp
_atom_site_refinement_flags_occupancy
_atom_site_disorder_assembly
_atom_site_disorder_group
Cl1 Cl -0.04001(16) 0.73459(14) 0.28048(8) 0.1051(5) Uani 1 1 d . . . . .
Cl2 Cl 0.24021(15) 0.93139(12) 0.36094(10) 0.0971(4) Uani 1 1 d . . . . .
Cl3 Cl 0.5927(4) 0.5603(2) 0.43366(18) 0.1754(10) Uani 1 1 d . . . . .
Cl4 Cl 0.8993(3) 0.7204(3) 0.48016(14) 0.1974(14) Uani 1 1 d . . . . .
S1 S 0.81868(11) 0.64977(8) -0.16779(6) 0.0600(3) Uani 1 1 d . . . . .
S2 S -0.38290(10) 0.05523(7) 0.17263(5) 0.0527(2) Uani 1 1 d . . . . .
N1 N 0.7990(3) 0.5563(2) -0.01567(16) 0.0432(6) Uani 1 1 d . . . . .
N2 N -0.1294(3) -0.0045(2) 0.22591(16) 0.0481(6) Uani 1 1 d . . . . .
N3 N 1.0814(4) 0.5294(4) 0.3769(2) 0.0858(12) Uani 1 1 d . . . . .
N4 N 0.5449(4) 0.2095(4) 0.5081(2) 0.0803(11) Uani 1 1 d . . . . .
C1 C -0.3962(4) 0.0243(3) 0.3273(2) 0.0578(8) Uani 1 1 d . . . . .
H1 H -0.4789 0.0406 0.3150 0.069 Uiso 1 1 calc R . . . .
C2 C -0.3467(5) -0.0007(4) 0.4020(2) 0.0662(10) Uani 1 1 d . . . . .
H2 H -0.3944 0.0009 0.4411 0.079 Uiso 1 1 calc R . . . .
C3 C -0.2279(5) -0.0277(4) 0.4191(2) 0.0658(10) Uani 1 1 d . . . . .
H3 H -0.1957 -0.0443 0.4699 0.079 Uiso 1 1 calc R . . . .
C4 C -0.1543(4) -0.0307(3) 0.3616(2) 0.0571(8) Uani 1 1 d . . . . .
H4 H -0.0759 -0.0519 0.3726 0.069 Uiso 1 1 calc R . . . .
C5 C -0.2004(3) -0.0015(3) 0.28739(19) 0.0454(7) Uani 1 1 d . . . . .
C6 C -0.3212(3) 0.0248(3) 0.2704(2) 0.0461(7) Uani 1 1 d . . . . .
C7 C -0.3559(3) -0.0469(2) 0.10959(18) 0.0401(6) Uani 1 1 d . . . . .
C8 C -0.2300(3) -0.0659(2) 0.14227(18) 0.0418(6) Uani 1 1 d . . . . .
C9 C -0.2128(3) -0.1497(3) 0.0947(2) 0.0468(7) Uani 1 1 d . . . . .
H9 H -0.1329 -0.1668 0.1171 0.056 Uiso 1 1 calc R . . . .
C10 C -0.3146(4) -0.2078(3) 0.0139(2) 0.0493(7) Uani 1 1 d . . . . .
H10 H -0.2998 -0.2610 -0.0189 0.059 Uiso 1 1 calc R . . . .
C11 C -0.4374(4) -0.1868(3) -0.0178(2) 0.0482(7) Uani 1 1 d . . . . .
H11 H -0.5052 -0.2258 -0.0721 0.058 Uiso 1 1 calc R . . . .
C12 C -0.4607(3) -0.1084(3) 0.03048(19) 0.0458(7) Uani 1 1 d . . . . .
H12 H -0.5463 -0.0970 0.0100 0.055 Uiso 1 1 calc R . . . .
C13 C 1.0713(4) 0.8102(3) -0.0473(3) 0.0587(9) Uani 1 1 d . . . . .
H13 H 1.0864 0.8412 -0.0915 0.070 Uiso 1 1 calc R . . . .
C14 C 1.1700(4) 0.8659(3) 0.0336(3) 0.0658(10) Uani 1 1 d . . . . .
H14 H 1.2488 0.9354 0.0446 0.079 Uiso 1 1 calc R . . . .
C15 C 1.1500(4) 0.8170(3) 0.0980(3) 0.0619(9) Uani 1 1 d . . . . .
H15 H 1.2164 0.8535 0.1529 0.074 Uiso 1 1 calc R . . . .
C16 C 1.0318(4) 0.7139(3) 0.0817(2) 0.0524(7) Uani 1 1 d . . . . .
H16 H 1.0219 0.6811 0.1257 0.063 Uiso 1 1 calc R . . . .
C17 C 0.9277(3) 0.6585(2) 0.0007(2) 0.0422(6) Uani 1 1 d . . . . .
C18 C 0.9498(4) 0.7087(3) -0.0642(2) 0.0471(7) Uani 1 1 d . . . . .
C19 C 0.7425(3) 0.5080(3) -0.1684(2) 0.0471(7) Uani 1 1 d . . . . .
C20 C 0.7309(3) 0.4762(3) -0.09499(19) 0.0423(6) Uani 1 1 d . . . . .
C21 C 0.6490(4) 0.3639(3) -0.1026(2) 0.0559(8) Uani 1 1 d . . . . .
H21 H 0.6385 0.3405 -0.0548 0.067 Uiso 1 1 calc R . . . .
C22 C 0.5831(5) 0.2867(3) -0.1804(3) 0.0695(10) Uani 1 1 d . . . . .
H22 H 0.5248 0.2126 -0.1847 0.083 Uiso 1 1 calc R . . . .
C23 C 0.6026(5) 0.3180(4) -0.2515(3) 0.0734(11) Uani 1 1 d . . . . .
H23 H 0.5627 0.2651 -0.3030 0.088 Uiso 1 1 calc R . . . .
C24 C 0.6828(5) 0.4299(4) -0.2451(2) 0.0656(10) Uani 1 1 d . . . . .
H24 H 0.6963 0.4523 -0.2927 0.079 Uiso 1 1 calc R . . . .
C25 C 0.5416(3) 0.3205(2) 0.25003(17) 0.0400(6) Uani 1 1 d . . . . .
H25 H 0.4686 0.3091 0.1991 0.048 Uiso 1 1 calc R . . . .
C26 C 0.6905(3) 0.3858(2) 0.26149(17) 0.0405(6) Uani 1 1 d . . . . .
C27 C 0.7996(3) 0.4033(3) 0.33893(19) 0.0467(7) Uani 1 1 d . . . . .
C28 C 0.7575(4) 0.3576(3) 0.40154(19) 0.0517(8) Uani 1 1 d . . . . .
H28 H 0.8303 0.3706 0.4529 0.062 Uiso 1 1 calc R . . . .
C29 C 0.6067(3) 0.2923(3) 0.38780(18) 0.0445(7) Uani 1 1 d . . . . .
C30 C 0.4953(3) 0.2713(2) 0.31034(17) 0.0402(6) Uani 1 1 d . . . . .
C31 C 0.7263(3) 0.4353(2) 0.19238(17) 0.0390(6) Uani 1 1 d . . . . .
C32 C 0.8340(3) 0.4222(3) 0.16180(19) 0.0451(7) Uani 1 1 d . . . . .
H32 H 0.8895 0.3865 0.1870 0.054 Uiso 1 1 calc R . . . .
C33 C 0.8581(4) 0.4625(3) 0.0939(2) 0.0483(7) Uani 1 1 d . . . . .
H33 H 0.9290 0.4530 0.0732 0.058 Uiso 1 1 calc R . . . .
C34 C 0.7773(3) 0.5167(2) 0.05675(18) 0.0407(6) Uani 1 1 d . . . . .
C35 C 0.6720(3) 0.5320(2) 0.08753(18) 0.0411(6) Uani 1 1 d . . . . .
H35 H 0.6192 0.5699 0.0634 0.049 Uiso 1 1 calc R . . . .
C36 C 0.6461(3) 0.4900(3) 0.15463(18) 0.0413(6) Uani 1 1 d . . . . .
H36 H 0.5740 0.4986 0.1746 0.050 Uiso 1 1 calc R . . . .
C37 C 0.3332(3) 0.1986(2) 0.28960(17) 0.0398(6) Uani 1 1 d . . . . .
C38 C 0.2506(3) 0.1222(2) 0.21179(17) 0.0408(6) Uani 1 1 d . . . . .
H38 H 0.2982 0.1155 0.1734 0.049 Uiso 1 1 calc R . . . .
C39 C 0.0992(3) 0.0556(3) 0.18971(18) 0.0424(6) Uani 1 1 d . . . . .
H39 H 0.0467 0.0049 0.1369 0.051 Uiso 1 1 calc R . . . .
C40 C 0.0243(3) 0.0634(2) 0.24535(18) 0.0409(6) Uani 1 1 d . . . . .
C41 C 0.1067(4) 0.1439(3) 0.32261(19) 0.0492(7) Uani 1 1 d . . . . .
H41 H 0.0583 0.1533 0.3601 0.059 Uiso 1 1 calc R . . . .
C42 C 0.2575(4) 0.2095(3) 0.34435(19) 0.0486(7) Uani 1 1 d . . . . .
H42 H 0.3097 0.2620 0.3964 0.058 Uiso 1 1 calc R . . . .
C43 C 0.9566(4) 0.4737(3) 0.3582(2) 0.0590(9) Uani 1 1 d . . . . .
C44 C 0.5706(4) 0.2456(3) 0.4548(2) 0.0556(8) Uani 1 1 d . . . . .
C45 C 0.1461(6) 0.7889(5) 0.3472(4) 0.1016(17) Uani 1 1 d . . . . .
H45A H 0.1489 0.7745 0.4017 0.122 Uiso 1 1 calc R . . . .
H45B H 0.1973 0.7515 0.3239 0.122 Uiso 1 1 calc R . . . .
C46 C 0.7096(10) 0.6687(8) 0.4134(5) 0.146(3) Uani 1 1 d . . . . .
H46A H 0.6776 0.7280 0.4188 0.175 Uiso 1 1 calc R . . . .
H46B H 0.7035 0.6479 0.3554 0.175 Uiso 1 1 calc R . . . .

loop_
_atom_site_aniso_label
_atom_site_aniso_U_11
_atom_site_aniso_U_22
_atom_site_aniso_U_33
_atom_site_aniso_U_23
_atom_site_aniso_U_13
_atom_site_aniso_U_12
Cl1 0.0837(8) 0.1176(11) 0.0726(7) -0.0015(7) 0.0128(6) 0.0192(7)
Cl2 0.0829(8) 0.0945(9) 0.1043(9) 0.0399(7) 0.0316(7) 0.0245(7)
Cl3 0.216(3) 0.1193(15) 0.173(2) 0.0159(15) 0.042(2) 0.0801(18)
Cl4 0.179(2) 0.298(4) 0.0952(13) -0.0195(17) 0.0491(14) 0.105(2)
S1 0.0649(5) 0.0646(5) 0.0576(5) 0.0363(4) 0.0232(4) 0.0272(4)
S2 0.0621(5) 0.0522(5) 0.0516(4) 0.0107(3) 0.0228(4) 0.0318(4)
N1 0.0452(13) 0.0470(14) 0.0423(13) 0.0191(11) 0.0216(11) 0.0179(11)
N2 0.0351(13) 0.0611(16) 0.0397(13) 0.0043(11) 0.0154(10) 0.0136(12)
N3 0.0464(19) 0.106(3) 0.066(2) 0.026(2) 0.0104(15) -0.0016(19)
N4 0.074(2) 0.099(3) 0.0564(19) 0.0405(19) 0.0254(17) 0.017(2)
C1 0.0516(19) 0.063(2) 0.060(2) 0.0085(16) 0.0308(16) 0.0214(17)
C2 0.069(2) 0.073(2) 0.060(2) 0.0156(18) 0.0423(19) 0.022(2)
C3 0.073(2) 0.072(2) 0.0468(18) 0.0165(17) 0.0264(17) 0.021(2)
C4 0.0504(18) 0.067(2) 0.0493(18) 0.0141(16) 0.0160(15) 0.0212(16)
C5 0.0373(15) 0.0483(16) 0.0408(15) 0.0040(12) 0.0173(12) 0.0083(13)
C6 0.0451(16) 0.0399(15) 0.0473(16) 0.0049(12) 0.0205(13) 0.0111(13)
C7 0.0427(15) 0.0367(14) 0.0434(15) 0.0110(11) 0.0208(12) 0.0155(12)
C8 0.0354(14) 0.0443(16) 0.0400(14) 0.0079(12) 0.0156(12) 0.0105(12)
C9 0.0399(15) 0.0504(17) 0.0522(17) 0.0114(14) 0.0189(13) 0.0203(14)
C10 0.0526(18) 0.0432(16) 0.0495(17) 0.0029(13) 0.0216(14) 0.0184(14)
C11 0.0443(16) 0.0454(16) 0.0430(16) 0.0047(13) 0.0109(13) 0.0120(13)
C12 0.0414(15) 0.0492(17) 0.0439(16) 0.0140(13) 0.0119(13) 0.0180(13)
C13 0.056(2) 0.0524(19) 0.086(3) 0.0340(19) 0.0413(19) 0.0251(17)
C14 0.0487(19) 0.0490(19) 0.097(3) 0.0125(19) 0.035(2) 0.0136(16)
C15 0.0512(19) 0.056(2) 0.068(2) 0.0038(17) 0.0205(17) 0.0170(16)
C16 0.0526(18) 0.0549(19) 0.0525(18) 0.0153(15) 0.0223(15) 0.0226(15)
C17 0.0395(15) 0.0429(15) 0.0537(17) 0.0154(13) 0.0259(13) 0.0200(13)
C18 0.0478(17) 0.0493(17) 0.0607(19) 0.0259(15) 0.0305(15) 0.0264(14)
C19 0.0407(15) 0.0590(19) 0.0455(16) 0.0194(14) 0.0179(13) 0.0215(14)
C20 0.0373(14) 0.0515(17) 0.0446(15) 0.0187(13) 0.0188(12) 0.0209(13)
C21 0.057(2) 0.0538(19) 0.0522(19) 0.0192(15) 0.0219(16) 0.0159(16)
C22 0.066(2) 0.054(2) 0.067(2) 0.0100(18) 0.0168(19) 0.0102(18)
C23 0.074(3) 0.073(3) 0.050(2) -0.0003(18) 0.0162(18) 0.016(2)
C24 0.066(2) 0.084(3) 0.0441(18) 0.0199(18) 0.0214(16) 0.027(2)
C25 0.0343(14) 0.0455(16) 0.0318(13) 0.0076(11) 0.0081(11) 0.0119(12)
C26 0.0404(15) 0.0405(15) 0.0324(13) 0.0079(11) 0.0115(11) 0.0101(12)
C27 0.0392(15) 0.0511(17) 0.0365(14) 0.0109(12) 0.0099(12) 0.0079(13)
C28 0.0416(16) 0.061(2) 0.0342(14) 0.0141(13) 0.0021(12) 0.0096(15)
C29 0.0443(16) 0.0444(16) 0.0349(14) 0.0113(12) 0.0121(12) 0.0097(13)
C30 0.0389(15) 0.0396(15) 0.0350(14) 0.0076(11) 0.0121(11) 0.0110(12)
C31 0.0348(14) 0.0399(14) 0.0327(13) 0.0079(11) 0.0116(11) 0.0070(11)
C32 0.0441(16) 0.0534(17) 0.0460(16) 0.0217(14) 0.0181(13) 0.0248(14)
C33 0.0463(16) 0.0617(19) 0.0549(18) 0.0262(15) 0.0304(14) 0.0296(15)
C34 0.0397(14) 0.0431(15) 0.0396(14) 0.0146(12) 0.0172(12) 0.0147(12)
C35 0.0360(14) 0.0438(15) 0.0437(15) 0.0139(12) 0.0136(12) 0.0167(12)
C36 0.0351(14) 0.0486(16) 0.0403(14) 0.0100(12) 0.0171(11) 0.0160(12)
C37 0.0378(14) 0.0411(15) 0.0359(13) 0.0124(11) 0.0118(11) 0.0123(12)
C38 0.0409(15) 0.0451(16) 0.0361(14) 0.0099(12) 0.0177(12) 0.0154(13)
C39 0.0382(15) 0.0453(16) 0.0350(13) 0.0039(11) 0.0108(11) 0.0125(12)
C40 0.0370(14) 0.0438(15) 0.0374(14) 0.0088(12) 0.0115(11) 0.0142(12)
C41 0.0447(16) 0.0552(18) 0.0403(15) 0.0037(13) 0.0205(13) 0.0130(14)
C42 0.0456(16) 0.0492(17) 0.0361(14) 0.0002(12) 0.0150(13) 0.0080(14)
C43 0.0443(19) 0.071(2) 0.0398(16) 0.0167(15) 0.0086(14) 0.0062(17)
C44 0.0467(17) 0.062(2) 0.0425(17) 0.0206(15) 0.0091(14) 0.0097(15)
C45 0.083(3) 0.091(4) 0.117(4) 0.026(3) 0.015(3) 0.037(3)
C46 0.155(7) 0.155(7) 0.115(6) 0.051(5) 0.031(5) 0.060(6)

loop_
_atom_type_symbol
_atom_type_description
_atom_type_scat_dispersion_real
_atom_type_scat_dispersion_imag
_atom_type_scat_source
C C 0.0181 0.0091 'International Tables Vol C Tables 4.2.6.8 and 6.1.1.4'
H H 0.0000 0.0000 'International Tables Vol C Tables 4.2.6.8 and 6.1.1.4'
Cl Cl 0.3639 0.7018 'International Tables Vol C Tables 4.2.6.8 and 6.1.1.4'
N N 0.0311 0.0180 'International Tables Vol C Tables 4.2.6.8 and 6.1.1.4'
S S 0.3331 0.5567 'International Tables Vol C Tables 4.2.6.8 and 6.1.1.4'

loop_
_geom_angle_atom_site_label_1
_geom_angle_atom_site_label_2
_geom_angle_atom_site_label_3
_geom_angle
_geom_angle_site_symmetry_1
_geom_angle_site_symmetry_3
_geom_angle_publ_flag
C18 S1 C19 100.29(15) . . ?
C6 S2 C7 96.99(14) . . ?
C17 N1 C34 116.8(2) . . ?
C20 N1 C17 121.6(2) . . ?
C20 N1 C34 117.3(2) . . ?
C8 N2 C5 114.7(2) . . ?
C40 N2 C5 121.3(2) . . ?
C40 N2 C8 123.2(2) . . ?
C2 C1 H1 120.4 . . ?
C2 C1 C6 119.2(3) . . ?
C6 C1 H1 120.4 . . ?
C1 C2 H2 119.8 . . ?
C3 C2 C1 120.4(3) . . ?
C3 C2 H2 119.8 . . ?
C2 C3 H3 119.5 . . ?
C2 C3 C4 121.0(4) . . ?
C4 C3 H3 119.5 . . ?
C3 C4 H4 120.7 . . ?
C5 C4 C3 118.7(4) . . ?
C5 C4 H4 120.7 . . ?
C4 C5 N2 120.7(3) . . ?
C6 C5 N2 119.3(3) . . ?
C6 C5 C4 119.8(3) . . ?
C1 C6 S2 120.6(3) . . ?
C5 C6 S2 118.6(2) . . ?
C5 C6 C1 120.7(3) . . ?
C8 C7 S2 118.8(2) . . ?
C12 C7 S2 120.3(2) . . ?
C12 C7 C8 120.8(3) . . ?
C7 C8 N2 118.7(3) . . ?
C9 C8 N2 122.3(3) . . ?
C9 C8 C7 118.8(3) . . ?
C8 C9 H9 119.9 . . ?
C10 C9 C8 120.2(3) . . ?
C10 C9 H9 119.9 . . ?
C9 C10 H10 120.0 . . ?
C11 C10 C9 120.1(3) . . ?
C11 C10 H10 120.0 . . ?
C10 C11 H11 119.8 . . ?
C10 C11 C12 120.4(3) . . ?
C12 C11 H11 119.8 . . ?
C7 C12 H12 120.2 . . ?
C11 C12 C7 119.6(3) . . ?
C11 C12 H12 120.2 . . ?
C14 C13 H13 119.4 . . ?
C14 C13 C18 121.2(3) . . ?
C18 C13 H13 119.4 . . ?
C13 C14 H14 120.6 . . ?
C13 C14 C15 118.8(3) . . ?
C15 C14 H14 120.6 . . ?
C14 C15 H15 119.7 . . ?
C14 C15 C16 120.6(4) . . ?
C16 C15 H15 119.7 . . ?
C15 C16 H16 119.4 . . ?
C15 C16 C17 121.2(3) . . ?
C17 C16 H16 119.4 . . ?
C16 C17 N1 121.7(3) . . ?
C16 C17 C18 117.6(3) . . ?
C18 C17 N1 120.7(3) . . ?
C13 C18 S1 118.2(3) . . ?
C13 C18 C17 120.5(3) . . ?
C17 C18 S1 121.2(2) . . ?
C20 C19 S1 120.9(3) . . ?
C24 C19 S1 117.7(3) . . ?
C24 C19 C20 121.1(3) . . ?
C19 C20 N1 120.9(3) . . ?
C21 C20 N1 121.3(3) . . ?
C21 C20 C19 117.8(3) . . ?
C20 C21 H21 119.7 . . ?
C22 C21 C20 120.7(3) . . ?
C22 C21 H21 119.7 . . ?
C21 C22 H22 119.5 . . ?
C23 C22 C21 121.0(4) . . ?
C23 C22 H22 119.5 . . ?
C22 C23 H23 120.5 . . ?
C22 C23 C24 118.9(4) . . ?
C24 C23 H23 120.5 . . ?
C19 C24 C23 120.3(3) . . ?
C19 C24 H24 119.9 . . ?
C23 C24 H24 119.9 . . ?
C26 C25 H25 118.2 . . ?
C26 C25 C30 123.7(3) . . ?
C30 C25 H25 118.2 . . ?
C25 C26 C27 117.6(3) . . ?
C25 C26 C31 118.8(2) . . ?
C27 C26 C31 123.6(3) . . ?
C26 C27 C43 121.7(3) . . ?
C28 C27 C26 120.4(3) . . ?
C28 C27 C43 117.8(3) . . ?
C27 C28 H28 119.8 . . ?
C27 C28 C29 120.4(3) . . ?
C29 C28 H28 119.8 . . ?
C28 C29 C30 120.5(3) . . ?
C28 C29 C44 117.7(3) . . ?
C30 C29 C44 121.7(3) . . ?
C25 C30 C29 117.3(3) . . ?
C25 C30 C37 119.0(2) . . ?
C29 C30 C37 123.7(3) . . ?
C32 C31 C26 120.9(3) . . ?
C36 C31 C26 119.8(3) . . ?
C36 C31 C32 119.2(3) . . ?
C31 C32 H32 120.1 . . ?
C33 C32 C31 119.8(3) . . ?
C33 C32 H32 120.1 . . ?
C32 C33 H33 119.8 . . ?
C34 C33 C32 120.4(3) . . ?
C34 C33 H33 119.8 . . ?
C33 C34 N1 120.7(3) . . ?
C33 C34 C35 120.2(3) . . ?
C35 C34 N1 119.1(3) . . ?
C34 C35 H35 120.3 . . ?
C34 C35 C36 119.3(3) . . ?
C36 C35 H35 120.3 . . ?
C31 C36 C35 121.0(3) . . ?
C31 C36 H36 119.5 . . ?
C35 C36 H36 119.5 . . ?
C38 C37 C30 120.2(3) . . ?
C38 C37 C42 117.7(3) . . ?
C42 C37 C30 122.0(3) . . ?
C37 C38 H38 119.2 . . ?
C39 C38 C37 121.6(3) . . ?
C39 C38 H38 119.2 . . ?
C38 C39 H39 119.6 . . ?
C38 C39 C40 120.8(3) . . ?
C40 C39 H39 119.6 . . ?
C39 C40 N2 122.6(3) . . ?
C39 C40 C41 117.4(3) . . ?
C41 C40 N2 119.9(3) . . ?
C40 C41 H41 119.3 . . ?
C42 C41 C40 121.4(3) . . ?
C42 C41 H41 119.3 . . ?
C37 C42 H42 119.5 . . ?
C41 C42 C37 120.9(3) . . ?
C41 C42 H42 119.5 . . ?
N3 C43 C27 177.1(4) . . ?
N4 C44 C29 178.8(4) . . ?
Cl1 C45 H45A 109.2 . . ?
Cl1 C45 H45B 109.2 . . ?
Cl2 C45 Cl1 112.1(3) . . ?
Cl2 C45 H45A 109.2 . . ?
Cl2 C45 H45B 109.2 . . ?
H45A C45 H45B 107.9 . . ?
Cl3 C46 Cl4 114.1(5) . . ?
Cl3 C46 H46A 108.7 . . ?
Cl3 C46 H46B 108.7 . . ?
Cl4 C46 H46A 108.7 . . ?
Cl4 C46 H46B 108.7 . . ?
H46A C46 H46B 107.6 . . ?

loop_
_geom_bond_atom_site_label_1
_geom_bond_atom_site_label_2
_geom_bond_distance
_geom_bond_site_symmetry_2
_geom_bond_publ_flag
Cl1 C45 1.740(6) . ?
Cl2 C45 1.737(6) . ?
Cl3 C46 1.651(8) . ?
Cl4 C46 1.772(9) . ?
S1 C18 1.761(4) . ?
S1 C19 1.763(3) . ?
S2 C6 1.777(3) . ?
S2 C7 1.778(3) . ?
N1 C17 1.429(4) . ?
N1 C20 1.418(4) . ?
N1 C34 1.448(3) . ?
N2 C5 1.433(4) . ?
N2 C8 1.426(4) . ?
N2 C40 1.408(4) . ?
N3 C43 1.138(5) . ?
N4 C44 1.133(5) . ?
C1 H1 0.9300 . ?
C1 C2 1.374(6) . ?
C1 C6 1.389(4) . ?
C2 H2 0.9300 . ?
C2 C3 1.365(6) . ?
C3 H3 0.9300 . ?
C3 C4 1.395(5) . ?
C4 H4 0.9300 . ?
C4 C5 1.389(5) . ?
C5 C6 1.379(5) . ?
C7 C8 1.391(4) . ?
C7 C12 1.383(4) . ?
C8 C9 1.391(4) . ?
C9 H9 0.9300 . ?
C9 C10 1.387(5) . ?
C10 H10 0.9300 . ?
C10 C11 1.377(5) . ?
C11 H11 0.9300 . ?
C11 C12 1.379(5) . ?
C12 H12 0.9300 . ?
C13 H13 0.9300 . ?
C13 C14 1.375(6) . ?
C13 C18 1.386(5) . ?
C14 H14 0.9300 . ?
C14 C15 1.378(6) . ?
C15 H15 0.9300 . ?
C15 C16 1.384(5) . ?
C16 H16 0.9300 . ?
C16 C17 1.391(5) . ?
C17 C18 1.398(4) . ?
C19 C20 1.397(4) . ?
C19 C24 1.380(5) . ?
C20 C21 1.391(5) . ?
C21 H21 0.9300 . ?
C21 C22 1.384(5) . ?
C22 H22 0.9300 . ?
C22 C23 1.376(6) . ?
C23 H23 0.9300 . ?
C23 C24 1.388(6) . ?
C24 H24 0.9300 . ?
C25 H25 0.9300 . ?
C25 C26 1.387(4) . ?
C25 C30 1.390(4) . ?
C26 C27 1.405(4) . ?
C26 C31 1.493(4) . ?
C27 C28 1.390(4) . ?
C27 C43 1.442(5) . ?
C28 H28 0.9300 . ?
C28 C29 1.394(4) . ?
C29 C30 1.405(4) . ?
C29 C44 1.444(4) . ?
C30 C37 1.487(4) . ?
C31 C32 1.397(4) . ?
C31 C36 1.386(4) . ?
C32 H32 0.9300 . ?
C32 C33 1.385(4) . ?
C33 H33 0.9300 . ?
C33 C34 1.382(4) . ?
C34 C35 1.387(4) . ?
C35 H35 0.9300 . ?
C35 C36 1.387(4) . ?
C36 H36 0.9300 . ?
C37 C38 1.381(4) . ?
C37 C42 1.391(4) . ?
C38 H38 0.9300 . ?
C38 C39 1.378(4) . ?
C39 H39 0.9300 . ?
C39 C40 1.388(4) . ?
C40 C41 1.397(4) . ?
C41 H41 0.9300 . ?
C41 C42 1.372(4) . ?
C42 H42 0.9300 . ?
C45 H45A 0.9700 . ?
C45 H45B 0.9700 . ?
C46 H46A 0.9700 . ?
C46 H46B 0.9700 . ?

loop_
_geom_torsion_atom_site_label_1
_geom_torsion_atom_site_label_2
_geom_torsion_atom_site_label_3
_geom_torsion_atom_site_label_4
_geom_torsion
_geom_torsion_site_symmetry_1
_geom_torsion_site_symmetry_2
_geom_torsion_site_symmetry_3
_geom_torsion_site_symmetry_4
_geom_torsion_publ_flag
S1 C19 C20 N1 -9.0(4) . . . . ?
S1 C19 C20 C21 170.2(3) . . . . ?
S1 C19 C24 C23 -170.9(3) . . . . ?
S2 C7 C8 N2 1.5(4) . . . . ?
S2 C7 C8 C9 176.8(2) . . . . ?
S2 C7 C12 C11 179.6(2) . . . . ?
N1 C17 C18 S1 1.4(4) . . . . ?
N1 C17 C18 C13 177.2(3) . . . . ?
N1 C20 C21 C22 180.0(3) . . . . ?
N1 C34 C35 C36 177.3(3) . . . . ?
N2 C5 C6 S2 -0.5(4) . . . . ?
N2 C5 C6 C1 177.5(3) . . . . ?
N2 C8 C9 C10 179.3(3) . . . . ?
N2 C40 C41 C42 178.3(3) . . . . ?
C1 C2 C3 C4 0.0(6) . . . . ?
C2 C1 C6 S2 179.3(3) . . . . ?
C2 C1 C6 C5 1.4(5) . . . . ?
C2 C3 C4 C5 2.4(6) . . . . ?
C3 C4 C5 N2 -179.3(3) . . . . ?
C3 C4 C5 C6 -2.9(5) . . . . ?
C4 C5 C6 S2 -177.0(3) . . . . ?
C4 C5 C6 C1 1.0(5) . . . . ?
C5 N2 C8 C7 47.5(4) . . . . ?
C5 N2 C8 C9 -127.6(3) . . . . ?
C5 N2 C40 C39 174.3(3) . . . . ?
C5 N2 C40 C41 -7.0(5) . . . . ?
C6 S2 C7 C8 -39.2(3) . . . . ?
C6 S2 C7 C12 139.0(2) . . . . ?
C6 C1 C2 C3 -1.9(6) . . . . ?
C7 S2 C6 C1 -139.4(3) . . . . ?
C7 S2 C6 C5 38.6(3) . . . . ?
C7 C8 C9 C10 4.2(4) . . . . ?
C8 N2 C5 C4 128.1(3) . . . . ?
C8 N2 C5 C6 -48.3(4) . . . . ?
C8 N2 C40 C39 -16.5(5) . . . . ?
C8 N2 C40 C41 162.2(3) . . . . ?
C8 C7 C12 C11 -2.3(4) . . . . ?
C8 C9 C10 C11 -3.5(5) . . . . ?
C9 C10 C11 C12 -0.2(5) . . . . ?
C10 C11 C12 C7 3.1(5) . . . . ?
C12 C7 C8 N2 -176.6(3) . . . . ?
C12 C7 C8 C9 -1.4(4) . . . . ?
C13 C14 C15 C16 -0.5(6) . . . . ?
C14 C13 C18 S1 173.8(3) . . . . ?
C14 C13 C18 C17 -2.2(5) . . . . ?
C14 C15 C16 C17 -2.0(5) . . . . ?
C15 C16 C17 N1 -175.1(3) . . . . ?
C15 C16 C17 C18 2.4(5) . . . . ?
C16 C17 C18 S1 -176.2(2) . . . . ?
C16 C17 C18 C13 -0.3(4) . . . . ?
C17 N1 C20 C19 -26.4(4) . . . . ?
C17 N1 C20 C21 154.4(3) . . . . ?
C17 N1 C34 C33 -79.4(4) . . . . ?
C17 N1 C34 C35 101.8(3) . . . . ?
C18 S1 C19 C20 31.8(3) . . . . ?
C18 S1 C19 C24 -153.8(3) . . . . ?
C18 C13 C14 C15 2.6(5) . . . . ?
C19 S1 C18 C13 156.1(3) . . . . ?
C19 S1 C18 C17 -28.0(3) . . . . ?
C19 C20 C21 C22 0.8(5) . . . . ?
C20 N1 C17 C16 -152.0(3) . . . . ?
C20 N1 C17 C18 30.6(4) . . . . ?
C20 N1 C34 C33 77.4(4) . . . . ?
C20 N1 C34 C35 -101.4(3) . . . . ?
C20 C19 C24 C23 3.5(6) . . . . ?
C20 C21 C22 C23 3.1(6) . . . . ?
C21 C22 C23 C24 -3.6(7) . . . . ?
C22 C23 C24 C19 0.4(7) . . . . ?
C24 C19 C20 N1 176.8(3) . . . . ?
C24 C19 C20 C21 -4.0(5) . . . . ?
C25 C26 C27 C28 -1.0(5) . . . . ?
C25 C26 C27 C43 -177.4(3) . . . . ?
C25 C26 C31 C32 -128.5(3) . . . . ?
C25 C26 C31 C36 47.9(4) . . . . ?
C25 C30 C37 C38 43.3(4) . . . . ?
C25 C30 C37 C42 -132.3(3) . . . . ?
C26 C25 C30 C29 1.9(5) . . . . ?
C26 C25 C30 C37 -177.2(3) . . . . ?
C26 C27 C28 C29 1.0(5) . . . . ?
C26 C31 C32 C33 175.7(3) . . . . ?
C26 C31 C36 C35 -176.8(3) . . . . ?
C27 C26 C31 C32 52.7(4) . . . . ?
C27 C26 C31 C36 -130.8(3) . . . . ?
C27 C28 C29 C30 0.4(5) . . . . ?
C27 C28 C29 C44 178.9(3) . . . . ?
C28 C29 C30 C25 -1.8(5) . . . . ?
C28 C29 C30 C37 177.2(3) . . . . ?
C29 C30 C37 C38 -135.7(3) . . . . ?
C29 C30 C37 C42 48.7(5) . . . . ?
C30 C25 C26 C27 -0.5(5) . . . . ?
C30 C25 C26 C31 -179.4(3) . . . . ?
C30 C37 C38 C39 -178.2(3) . . . . ?
C30 C37 C42 C41 177.8(3) . . . . ?
C31 C26 C27 C28 177.8(3) . . . . ?
C31 C26 C27 C43 1.4(5) . . . . ?
C31 C32 C33 C34 0.7(5) . . . . ?
C32 C31 C36 C35 -0.3(4) . . . . ?
C32 C33 C34 N1 -178.3(3) . . . . ?
C32 C33 C34 C35 0.4(5) . . . . ?
C33 C34 C35 C36 -1.5(5) . . . . ?
C34 N1 C17 C16 3.7(4) . . . . ?
C34 N1 C17 C18 -173.7(3) . . . . ?
C34 N1 C20 C19 178.0(3) . . . . ?
C34 N1 C20 C21 -1.2(4) . . . . ?
C34 C35 C36 C31 1.4(4) . . . . ?
C36 C31 C32 C33 -0.8(5) . . . . ?
C37 C38 C39 C40 0.1(5) . . . . ?
C38 C37 C42 C41 2.1(5) . . . . ?
C38 C39 C40 N2 -178.7(3) . . . . ?
C38 C39 C40 C41 2.6(5) . . . . ?
C39 C40 C41 C42 -2.9(5) . . . . ?
C40 N2 C5 C4 -61.8(4) . . . . ?
C40 N2 C5 C6 121.7(3) . . . . ?
C40 N2 C8 C7 -122.3(3) . . . . ?
C40 N2 C8 C9 62.6(4) . . . . ?
C40 C41 C42 C37 0.6(5) . . . . ?
C42 C37 C38 C39 -2.4(4) . . . . ?
C43 C27 C28 C29 177.6(4) . . . . ?
C44 C29 C30 C25 179.7(3) . . . . ?
C44 C29 C30 C37 -1.3(5) . . . . ?
